data_7229812
loop_
_publ_author_name
'You, Li-Xin'
'Zhao, Bai-Bei'
'Liu, Hui-Jie'
'Wang, Shu-Ju'
'Xiong, Gang'
'He, Yong-Ke'
'Ding, Fu'
'Joos, Jonas J.'
'Smet, Philippe F.'
'Sun, Ya-Guang'

_publ_section_title
;
 2D and 3D lanthanide metal--organic frameworks constructed from three
 benzenedicarboxylate ligands: synthesis, structure and luminescent
 properties
;
_journal_issue 5
_journal_name_full CrystEngComm
_journal_page_first 615
_journal_paper_doi 10.1039/C7CE01773A
_journal_volume 20
_journal_year 2018
_chemical_formula_moiety 'C51 H39 Ho4 N O29, C3 H7 N O, 1.5(H2 O)'
_chemical_formula_sum 'C54 H49 Ho4 N2 O31.5'
_chemical_formula_weight 1880.66
_space_group_crystal_system triclinic
_space_group_IT_number 2
_space_group_name_Hall '-P 1'
_space_group_name_H-M_alt 'P -1'
_symmetry_space_group_name_Hall '-P 1'
_symmetry_space_group_name_H-M 'P -1'
_atom_sites_solution_hydrogens mixed
_atom_sites_solution_primary direct
_audit_block_doi 10.5517/cc1j7ms5
_audit_creation_date 2017-12-05
_audit_creation_method
;
Olex2 1.2
(compiled 2016.09.09 svn.r3337 for OlexSys, GUI svn.r5227)
;
_audit_update_record
;
2015-06-18 deposited with the CCDC.
2017-12-27 downloaded from the CCDC.
;
_cell_angle_alpha 86.59(3)
_cell_angle_beta 83.70(3)
_cell_angle_gamma 78.88(3)
_cell_formula_units_Z 2
_cell_length_a 10.840(2)
_cell_length_b 14.120(3)
_cell_length_c 20.070(4)
_cell_measurement_reflns_used 8876
_cell_measurement_temperature 293
_cell_measurement_theta_max 27.5
_cell_measurement_theta_min 3.1
_cell_volume 2993.7(11)
_computing_cell_refinement
;
CrystalClear-SM Expert 2.0 r1 (Rigaku, 2009)
;
_computing_data_collection
;
CrystalClear-SM Expert 2.0 r1 (Rigaku, 2009)
;
_computing_data_reduction
;
CrystalClear-SM Expert 2.0 r1 (Rigaku, 2009)
;
_computing_molecular_graphics 'Olex2 (Dolomanov et al., 2009)'
_computing_publication_material 'Olex2 (Dolomanov et al., 2009)'
_computing_structure_refinement 'ShelXL (Sheldrick, 2015)'
_computing_structure_solution 'ShelXS (Sheldrick, 2008)'
_diffrn_ambient_temperature 293
_diffrn_detector CCD
_diffrn_detector_area_resol_mean 13.6612
_diffrn_measured_fraction_theta_full 0.995
_diffrn_measured_fraction_theta_max 0.991
_diffrn_measurement_details
;
scan:
    Number of images: 180
               Slice: -60.0000 - 120.0000
         Image width: 1.0000
            Exp time: 20.0000
       Rotation axis: Omega
               Omega: 0.0000
                 Chi: 54.0000
                 Phi: 0.0000
                 XTD: 50.0714
              2theta: 29.9126
scan:
    Number of images: 180
               Slice: -60.0000 - 120.0000
         Image width: 1.0000
            Exp time: 20.0000
       Rotation axis: Omega
               Omega: 0.0000
                 Chi: 54.0000
                 Phi: 120.0000
                 XTD: 50.0714
              2theta: 29.9126
scan:
    Number of images: 180
               Slice: -60.0000 - 120.0000
         Image width: 1.0000
            Exp time: 20.0000
       Rotation axis: Omega
               Omega: 0.0000
                 Chi: 54.0000
                 Phi: 240.0000
                 XTD: 50.0714
              2theta: 29.9126
;
_diffrn_measurement_device
;
XtaLABmini: Fixed Chi 2 circle
;
_diffrn_measurement_device_type 'Rigaku Mercury375R (2x2 bin mode)'
_diffrn_measurement_method 'profile data from \w-scans'
_diffrn_measurement_specimen_support Fiber
_diffrn_orient_matrix_type d*Trek
_diffrn_orient_matrix_UB_11 -0.092488
_diffrn_orient_matrix_UB_12 -0.013677
_diffrn_orient_matrix_UB_13 -0.013249
_diffrn_orient_matrix_UB_21 0.025992
_diffrn_orient_matrix_UB_22 -0.064977
_diffrn_orient_matrix_UB_23 -0.017766
_diffrn_orient_matrix_UB_31 -0.000201
_diffrn_orient_matrix_UB_32 -0.011264
_diffrn_orient_matrix_UB_33 0.048884
_diffrn_radiation_monochromator 'Graphite Monochromator'
_diffrn_radiation_type MoK\a
_diffrn_radiation_wavelength 0.71073
_diffrn_reflns_av_R_equivalents 0.1017
_diffrn_reflns_av_unetI/netI 0.0959
_diffrn_reflns_Laue_measured_fraction_full 0.995
_diffrn_reflns_Laue_measured_fraction_max 0.991
_diffrn_reflns_limit_h_max 14
_diffrn_reflns_limit_h_min -14
_diffrn_reflns_limit_k_max 18
_diffrn_reflns_limit_k_min -18
_diffrn_reflns_limit_l_max 26
_diffrn_reflns_limit_l_min -26
_diffrn_reflns_number 30651
_diffrn_reflns_point_group_measured_fraction_full 0.995
_diffrn_reflns_point_group_measured_fraction_max 0.991
_diffrn_reflns_theta_full 26.000
_diffrn_reflns_theta_max 27.553
_diffrn_reflns_theta_min 3.066
_diffrn_source 'Sealed Tube'
_diffrn_source_current 12.0
_diffrn_source_power 0.6
_diffrn_source_voltage 50.0
_exptl_absorpt_coefficient_mu 5.325
_exptl_absorpt_correction_T_max 0.996
_exptl_absorpt_correction_T_min 0.993
_exptl_absorpt_correction_type numerical
_exptl_crystal_colour Colorless
_exptl_crystal_density_diffrn 2.096
_exptl_crystal_description Prism
_exptl_crystal_F_000 1814
_exptl_crystal_size_max 0.2
_exptl_crystal_size_mid 0.2
_exptl_crystal_size_min 0.2
_refine_diff_density_max 2.534
_refine_diff_density_min -1.969
_refine_diff_density_rms 0.206
_refine_ls_extinction_method none
_refine_ls_goodness_of_fit_ref 1.027
_refine_ls_hydrogen_treatment mixed
_refine_ls_matrix_type full
_refine_ls_number_parameters 839
_refine_ls_number_reflns 13703
_refine_ls_number_restraints 13
_refine_ls_restrained_S_all 1.026
_refine_ls_R_factor_all 0.0439
_refine_ls_R_factor_gt 0.0398
_refine_ls_shift/su_max 0.002
_refine_ls_shift/su_mean 0.000
_refine_ls_structure_factor_coef Fsqd
_refine_ls_weighting_details 'w=1/[\s^2^(Fo^2^)+(0.0235P)^2^] where P=(Fo^2^+2Fc^2^)/3'
_refine_ls_weighting_scheme calc
_refine_ls_wR_factor_gt 0.0994
_refine_ls_wR_factor_ref 0.1024
_reflns_Friedel_coverage 0.000
_reflns_number_gt 12319
_reflns_number_total 13703
_reflns_threshold_expression 'I > 2\s(I)'
_cod_data_source_file c7ce01773a2.cif
_cod_data_source_block shelxl_CCDC4
_cod_depositor_comments
;
The following automatic conversions were performed:

'_exptl_absorpt_correction_type' value 'Numerical' changed to
'numerical' according to
/home/data/users/saulius/crontab/automatic-downloads/rss-feeds/RSC/lib/dictionaries/cif_core.dic
dictionary named 'cif_core.dic' version 2.4.2 from 2011-04-26.

Automatic conversion script
Id: cif_fix_values 4973 2017-02-22 13:04:09Z antanas 

 Adding full bibliography for 7229803--7229819.cif.
;
_cod_original_formula_sum 'C54 H49 Ho4 N2 O31.50'
_cod_database_code 7229812
_shelx_space_group_comment
;
The symmetry employed for this shelxl refinement is uniquely defined
by the following loop, which should always be used as a source of
symmetry information in preference to the above space-group names.
They are only intended as comments.
;
_olex2_refinement_description
;
1. Fixed Uiso
 At 1.2 times of:
  All C(H) groups, {H26A,H26B} of O26, {H27A,H27B} of O27, {H25A,H25B} of O25,
   {H31A,H31B} of O31
 At 1.5 times of:
  All C(H,H,H) groups, {H28A,H28B} of O28, {H1AA,H1AB} of O1A
2. Restrained distances
 H31B-H25A_$1
 2.2 with sigma of 0.01
 O25-H25A
 0.85 with sigma of 0.01
 H25B-O25
 0.85 with sigma of 0.01
 H25A-H25B
 1.39 with sigma of 0.01
 H25A-Ho1
 2.9 with sigma of 0.01
 H1AA-H26A
 2.2 with sigma of 0.01
 H1AA-H26B
 2.2 with sigma of 0.01
3. Uiso/Uaniso restraints and constraints
Uanis(O1A) \\sim Ueq: with sigma of 0.01 and sigma for terminal atoms of 0.001
4. Others
 Fixed Sof: O1A(0.5) H1AA(0.5) H1AB(0.5)
5.a Riding coordinates:
 O26(H26A,H26B), O27(H27A,H27B), O28(H28A,H28B), O31(H31A,H31B), O1A(H1AA,H1AB)
5.b Aromatic/amide H refined with riding coordinates:
 C3(H3), C4(H4), C5(H5), C7(H7), C11(H11), C12(H12), C13(H13), C15(H15),
 C19(H19), C20(H20), C21(H21), C23(H23), C27(H27), C28(H28), C29(H29), C31(H31),
  C35(H35), C37(H37), C38(H38), C39(H39), C43(H43), C44(H44), C45(H45),
 C47(H47), C49(H49), C52(H52)
5.c Idealised Me refined as rotating group:
 C50(H50A,H50B,H50C), C51(H51A,H51B,H51C), C53(H53A,H53B,H53C), C54(H54A,H54B,
 H54C)
;
_shelx_shelxl_version_number 2016/6
_olex2_submission_special_instructions 'No special instructions were received'

loop_
_space_group_symop_operation_xyz
'x, y, z'
'-x, -y, -z'

loop_
_atom_site_label
_atom_site_type_symbol
_atom_site_fract_x
_atom_site_fract_y
_atom_site_fract_z
_atom_site_U_iso_or_equiv
_atom_site_adp_type
_atom_site_occupancy
_atom_site_site_symmetry_order
_atom_site_calc_flag
_atom_site_refinement_flags_posn
_atom_site_refinement_flags_adp
_atom_site_refinement_flags_occupancy
Ho1 Ho 1.08558(2) 0.76691(2) 0.30233(2) 0.01711(6) Uani 1 1 d D . .
Ho2 Ho 0.72825(2) 0.30685(2) 0.19069(2) 0.01616(6) Uani 1 1 d . . .
Ho3 Ho 0.71028(2) 0.55621(2) 0.32649(2) 0.01613(6) Uani 1 1 d . . .
Ho4 Ho 1.04551(2) 0.01177(2) 0.14696(2) 0.02057(7) Uani 1 1 d . . .
O1 O 1.0751(4) 0.6219(2) 0.2676(2) 0.0300(9) Uani 1 1 d . . .
O2 O 0.9245(4) 0.5371(3) 0.2959(2) 0.0280(8) Uani 1 1 d . . .
O3 O 0.9418(4) 0.2344(3) 0.17536(19) 0.0278(9) Uani 1 1 d . . .
O4 O 1.1325(4) 0.1493(3) 0.1518(3) 0.0418(11) Uani 1 1 d . . .
O5 O 1.0866(4) 0.9138(3) 0.3495(2) 0.0294(9) Uani 1 1 d . . .
O6 O 1.0462(5) 1.0074(3) 0.2590(2) 0.0418(11) Uani 1 1 d . . .
O7 O 0.7886(4) 1.3379(3) 0.29262(17) 0.0256(8) Uani 1 1 d . . .
O8 O 0.7932(4) 1.4092(3) 0.38691(19) 0.0315(9) Uani 1 1 d . . .
O9 O 1.2511(4) 0.7619(3) -0.08063(19) 0.0364(10) Uani 1 1 d . . .
O10 O 1.4176(4) 0.6536(3) -0.10782(19) 0.0388(11) Uani 1 1 d . . .
O11 O 1.2323(4) 0.9027(3) 0.15426(18) 0.0259(8) Uani 1 1 d . . .
O12 O 1.2564(4) 0.7815(3) 0.23102(18) 0.0263(8) Uani 1 1 d . . .
O13 O 0.7918(4) 0.4375(3) 0.1356(2) 0.0345(10) Uani 1 1 d . . .
O14 O 0.7249(4) 0.5447(3) 0.21325(19) 0.0372(11) Uani 1 1 d . . .
O15 O 0.9966(4) 0.8140(3) 0.1967(2) 0.0283(9) Uani 1 1 d . . .
O16 O 1.0070(4) 0.8802(3) 0.0943(2) 0.0289(9) Uani 1 1 d . . .
O17 O 0.5278(4) -0.3014(3) 0.3074(2) 0.0278(8) Uani 1 1 d . . .
O18 O 0.7236(3) -0.2800(3) 0.2933(2) 0.0269(8) Uani 1 1 d . . .
O19 O 0.8323(4) 0.0259(3) 0.1880(2) 0.0329(9) Uani 1 1 d . . .
O20 O 0.6994(4) 0.1577(3) 0.2235(2) 0.0371(10) Uani 1 1 d . . .
O21 O 0.2126(4) 0.3731(3) 0.57955(19) 0.0360(10) Uani 1 1 d . . .
O22 O 0.3940(4) 0.4207(3) 0.55968(18) 0.0276(8) Uani 1 1 d . . .
O23 O 0.5405(4) 0.3662(3) 0.25134(18) 0.0270(8) Uani 1 1 d . . .
O24 O 0.5445(3) 0.4810(3) 0.32191(18) 0.0255(8) Uani 1 1 d . . .
O25 O 1.2698(4) 0.7076(3) 0.3555(2) 0.0348(10) Uani 1 1 d D . .
H25A H 1.3152(16) 0.6518(12) 0.3457(5) 0.042 Uiso 1 1 d DR . .
H25B H 1.315(4) 0.7496(18) 0.340(3) 0.042 Uiso 1 1 d DR . .
O26 O 1.0313(4) 0.6804(3) 0.40637(18) 0.0361(10) Uani 1 1 d . . .
H26A H 0.963499 0.657870 0.411621 0.043 Uiso 1 1 d DR . .
H26B H 1.079969 0.672710 0.437541 0.043 Uiso 1 1 d DR . .
O27 O 0.8758(4) 0.8209(3) 0.3381(2) 0.0354(10) Uani 1 1 d . . .
H27A H 0.843059 0.797119 0.374154 0.042 Uiso 1 1 d R . .
H27B H 0.831269 0.864719 0.315454 0.042 Uiso 1 1 d R . .
O28 O 0.9335(4) 0.0888(3) 0.05863(19) 0.0297(9) Uani 1 1 d . . .
H28A H 0.971744 0.094886 0.019750 0.045 Uiso 1 1 d R . .
H28B H 0.854654 0.110526 0.065640 0.045 Uiso 1 1 d R . .
O29 O 1.1850(4) 0.0165(3) 0.0422(2) 0.0356(10) Uani 1 1 d . . .
N1 N 1.3264(6) 0.0758(5) -0.0323(3) 0.0560(17) Uani 1 1 d . . .
C1 C 1.0280(5) 0.5475(4) 0.2654(2) 0.0194(10) Uani 1 1 d . . .
C2 C 1.1023(5) 0.4681(3) 0.2235(2) 0.0200(10) Uani 1 1 d . . .
C3 C 1.2207(6) 0.4751(4) 0.1927(3) 0.0336(14) Uani 1 1 d . . .
H3 H 1.254635 0.529695 0.197461 0.040 Uiso 1 1 calc R . .
C4 C 1.2893(6) 0.3991(5) 0.1540(4) 0.0422(16) Uani 1 1 d . . .
H4 H 1.368199 0.404062 0.132160 0.051 Uiso 1 1 calc R . .
C5 C 1.2404(5) 0.3176(4) 0.1483(3) 0.0333(14) Uani 1 1 d . . .
H5 H 1.288883 0.265728 0.125324 0.040 Uiso 1 1 calc R . .
C6 C 1.1176(5) 0.3120(4) 0.1770(3) 0.0217(11) Uani 1 1 d . . .
C7 C 1.0503(5) 0.3876(3) 0.2149(3) 0.0210(10) Uani 1 1 d . . .
H7 H 0.969476 0.384384 0.234767 0.025 Uiso 1 1 calc R . .
C8 C 1.0599(5) 0.2270(4) 0.1675(3) 0.0232(11) Uani 1 1 d . . .
C9 C 1.0499(5) 0.9939(4) 0.3212(3) 0.0233(11) Uani 1 1 d . . .
C10 C 1.0067(5) 1.0798(3) 0.3646(2) 0.0182(10) Uani 1 1 d . . .
C11 C 1.0312(5) 1.0744(3) 0.4312(2) 0.0235(11) Uani 1 1 d . . .
H11 H 1.075372 1.017130 0.448991 0.028 Uiso 1 1 calc R . .
C12 C 0.9910(6) 1.1526(4) 0.4716(3) 0.0265(12) Uani 1 1 d . . .
H12 H 1.009413 1.148203 0.515976 0.032 Uiso 1 1 calc R . .
C13 C 0.9233(5) 1.2373(4) 0.4457(3) 0.0237(11) Uani 1 1 d . . .
H13 H 0.896370 1.289920 0.472880 0.028 Uiso 1 1 calc R . .
C14 C 0.8945(5) 1.2448(3) 0.3786(2) 0.0185(10) Uani 1 1 d . . .
C15 C 0.9388(5) 1.1649(3) 0.3387(2) 0.0201(10) Uani 1 1 d . . .
H15 H 0.922257 1.168914 0.294036 0.024 Uiso 1 1 calc R . .
C16 C 0.8200(5) 1.3357(3) 0.3513(2) 0.0188(10) Uani 1 1 d . . .
C17 C 0.6056(5) -0.2464(4) 0.2928(2) 0.0199(10) Uani 1 1 d . . .
C18 C 0.5668(5) -0.1417(4) 0.2744(3) 0.0226(11) Uani 1 1 d . . .
C19 C 0.4418(5) -0.0948(4) 0.2861(3) 0.0312(13) Uani 1 1 d . . .
H19 H 0.379592 -0.130043 0.301816 0.037 Uiso 1 1 calc R . .
C20 C 0.4094(6) 0.0038(5) 0.2744(4) 0.052(2) Uani 1 1 d . . .
H20 H 0.325811 0.035026 0.282585 0.062 Uiso 1 1 calc R . .
C21 C 0.5014(6) 0.0557(4) 0.2505(4) 0.0385(15) Uani 1 1 d . . .
H21 H 0.479103 0.122147 0.243220 0.046 Uiso 1 1 calc R . .
C22 C 0.6265(5) 0.0111(4) 0.2372(3) 0.0246(11) Uani 1 1 d . . .
C23 C 0.6588(5) -0.0887(3) 0.2486(3) 0.0201(10) Uani 1 1 d . . .
H23 H 0.742062 -0.120118 0.239056 0.024 Uiso 1 1 calc R . .
C24 C 0.7282(5) 0.0678(4) 0.2141(3) 0.0234(11) Uani 1 1 d . . .
C25 C 0.7844(5) 0.5198(4) 0.1578(2) 0.0226(11) Uani 1 1 d . . .
C26 C 0.8490(5) 0.5903(3) 0.1154(2) 0.0193(10) Uani 1 1 d . . .
C27 C 0.8782(6) 0.5764(4) 0.0469(3) 0.0286(13) Uani 1 1 d . . .
H27 H 0.853045 0.526113 0.027307 0.034 Uiso 1 1 calc R . .
C28 C 0.9449(7) 0.6378(4) 0.0082(3) 0.0390(16) Uani 1 1 d . . .
H28 H 0.964547 0.628471 -0.037462 0.047 Uiso 1 1 calc R . .
C29 C 0.9823(6) 0.7127(4) 0.0369(3) 0.0310(13) Uani 1 1 d . . .
H29 H 1.027619 0.753473 0.010722 0.037 Uiso 1 1 calc R . .
C30 C 0.9518(5) 0.7269(3) 0.1056(2) 0.0196(10) Uani 1 1 d . . .
C31 C 0.8837(5) 0.6662(3) 0.1443(3) 0.0204(10) Uani 1 1 d . . .
H31 H 0.861325 0.676611 0.189712 0.025 Uiso 1 1 calc R . .
C32 C 0.9881(5) 0.8121(3) 0.1345(3) 0.0212(10) Uani 1 1 d . . .
C33 C 1.3511(5) 0.7064(4) -0.0644(3) 0.0236(11) Uani 1 1 d . . .
C34 C 1.3828(5) 0.6982(4) 0.0064(3) 0.0228(11) Uani 1 1 d . . .
C35 C 1.3199(5) 0.7625(4) 0.0543(2) 0.0213(10) Uani 1 1 d . . .
H35 H 1.259651 0.814865 0.041681 0.026 Uiso 1 1 calc R . .
C36 C 1.3461(5) 0.7496(4) 0.1204(2) 0.0204(10) Uani 1 1 d . . .
C37 C 1.4353(6) 0.6709(4) 0.1392(3) 0.0277(12) Uani 1 1 d . . .
H37 H 1.451288 0.660394 0.183905 0.033 Uiso 1 1 calc R . .
C38 C 1.5007(6) 0.6078(4) 0.0911(3) 0.0372(15) Uani 1 1 d . . .
H38 H 1.561474 0.555824 0.103618 0.045 Uiso 1 1 calc R . .
C39 C 1.4759(6) 0.6220(4) 0.0252(3) 0.0318(13) Uani 1 1 d . . .
H39 H 1.521509 0.580564 -0.006884 0.038 Uiso 1 1 calc R . .
C40 C 1.2729(5) 0.8171(4) 0.1722(2) 0.0199(10) Uani 1 1 d . . .
C41 C 0.3066(5) 0.3847(4) 0.5395(2) 0.0215(10) Uani 1 1 d . . .
C42 C 0.3173(6) 0.3567(4) 0.4683(3) 0.0249(11) Uani 1 1 d . . .
C43 C 0.2441(7) 0.2938(5) 0.4479(3) 0.0406(16) Uani 1 1 d . . .
H43 H 0.190150 0.266877 0.479456 0.049 Uiso 1 1 calc R . .
C44 C 0.2517(7) 0.2720(5) 0.3820(3) 0.0455(18) Uani 1 1 d . . .
H44 H 0.200898 0.231830 0.368925 0.055 Uiso 1 1 calc R . .
C45 C 0.3351(6) 0.3095(5) 0.3341(3) 0.0341(14) Uani 1 1 d . . .
H45 H 0.340869 0.293281 0.289453 0.041 Uiso 1 1 calc R . .
C46 C 0.4093(5) 0.3710(4) 0.3535(3) 0.0212(10) Uani 1 1 d . . .
C47 C 0.3983(5) 0.3953(4) 0.4200(2) 0.0193(10) Uani 1 1 d . . .
H47 H 0.445824 0.438186 0.432720 0.023 Uiso 1 1 calc R . .
C48 C 0.5060(5) 0.4087(4) 0.3050(2) 0.0209(10) Uani 1 1 d . . .
C49 C 1.2317(8) 0.0801(6) 0.0125(4) 0.054(2) Uani 1 1 d . . .
H49 H 1.192613 0.142323 0.024119 0.065 Uiso 1 1 calc R . .
C50 C 1.3693(10) 0.1559(7) -0.0678(5) 0.082(3) Uani 1 1 d . . .
H50A H 1.394252 0.140538 -0.113840 0.124 Uiso 1 1 calc GR . .
H50B H 1.440138 0.169636 -0.047865 0.124 Uiso 1 1 calc GR . .
H50C H 1.302235 0.211391 -0.065436 0.124 Uiso 1 1 calc GR . .
C51 C 1.3869(10) -0.0223(7) -0.0598(4) 0.074(3) Uani 1 1 d . . .
H51A H 1.436604 -0.059477 -0.027226 0.111 Uiso 1 1 calc GR . .
H51B H 1.440116 -0.013561 -0.100313 0.111 Uiso 1 1 calc GR . .
H51C H 1.322017 -0.055783 -0.069274 0.111 Uiso 1 1 calc GR . .
O30 O 0.7600(7) -0.0704(5) 0.4379(3) 0.083(2) Uani 1 1 d . . .
N2 N 0.6454(8) 0.0759(6) 0.4609(5) 0.079(3) Uani 1 1 d . . .
C52 C 0.7120(9) 0.0072(7) 0.4203(6) 0.076(3) Uani 1 1 d . . .
H52 H 0.720438 0.022852 0.374553 0.092 Uiso 1 1 calc R . .
C53 C 0.5913(13) 0.1669(9) 0.4266(9) 0.149(7) Uani 1 1 d . . .
H53A H 0.500793 0.176473 0.433119 0.223 Uiso 1 1 calc GR . .
H53B H 0.618674 0.163952 0.379455 0.223 Uiso 1 1 calc GR . .
H53C H 0.619247 0.219614 0.444682 0.223 Uiso 1 1 calc GR . .
C54 C 0.6317(14) 0.0676(12) 0.5269(7) 0.138(6) Uani 1 1 d . . .
H54A H 0.643907 0.000420 0.540738 0.207 Uiso 1 1 calc GR . .
H54B H 0.548166 0.099023 0.543275 0.207 Uiso 1 1 calc GR . .
H54C H 0.692895 0.097174 0.544800 0.207 Uiso 1 1 calc GR . .
O31 O 0.3439(4) 0.6320(4) 0.4762(2) 0.0495(13) Uani 1 1 d . . .
H31A H 0.338262 0.600838 0.513648 0.059 Uiso 1 1 d R . .
H31B H 0.278682 0.650368 0.455398 0.059 Uiso 1 1 d DR . .
O1A O 1.0473(10) 0.4854(5) 0.4314(5) 0.060(3) Uani 0.5 1 d . U P
H1AA H 1.099677 0.520131 0.414744 0.089 Uiso 0.5 1 d DR . P
H1AB H 1.032657 0.493100 0.473444 0.089 Uiso 0.5 1 d R . P

loop_
_atom_site_aniso_label
_atom_site_aniso_U_11
_atom_site_aniso_U_22
_atom_site_aniso_U_33
_atom_site_aniso_U_23
_atom_site_aniso_U_13
_atom_site_aniso_U_12
Ho1 0.01910(12) 0.01301(11) 0.01969(12) -0.00313(9) -0.00057(9) -0.00422(9)
Ho2 0.02038(12) 0.01090(11) 0.01710(11) -0.00097(8) 0.00171(9) -0.00453(9)
Ho3 0.01766(12) 0.01252(11) 0.01794(12) 0.00041(8) 0.00099(9) -0.00402(9)
Ho4 0.02573(13) 0.01374(12) 0.02227(13) -0.00238(9) -0.00430(10) -0.00222(10)
O1 0.040(2) 0.0129(17) 0.039(2) -0.0117(16) 0.0040(19) -0.0111(17)
O2 0.0194(18) 0.0240(19) 0.039(2) -0.0078(17) 0.0061(17) -0.0025(16)
O3 0.025(2) 0.032(2) 0.031(2) -0.0094(17) 0.0006(17) -0.0146(18)
O4 0.034(2) 0.018(2) 0.075(3) -0.019(2) -0.004(2) -0.0029(18)
O5 0.034(2) 0.0123(17) 0.042(2) -0.0084(16) -0.0026(19) -0.0031(16)
O6 0.053(3) 0.041(3) 0.025(2) -0.0146(19) -0.005(2) 0.011(2)
O7 0.029(2) 0.0262(19) 0.0193(17) 0.0012(15) -0.0053(16) 0.0010(17)
O8 0.046(3) 0.0143(18) 0.030(2) -0.0015(15) -0.0068(19) 0.0053(18)
O9 0.040(2) 0.036(2) 0.027(2) -0.0087(18) -0.0101(19) 0.016(2)
O10 0.028(2) 0.056(3) 0.024(2) -0.0168(19) -0.0005(17) 0.016(2)
O11 0.025(2) 0.0236(19) 0.0252(19) -0.0040(15) 0.0017(16) 0.0035(16)
O12 0.0210(18) 0.036(2) 0.0206(18) 0.0031(16) 0.0011(15) -0.0047(17)
O13 0.051(3) 0.0174(19) 0.039(2) 0.0059(17) -0.003(2) -0.0178(19)
O14 0.044(3) 0.055(3) 0.0205(19) 0.0042(19) 0.0001(18) -0.033(2)
O15 0.024(2) 0.027(2) 0.036(2) -0.0060(17) -0.0101(17) -0.0043(17)
O16 0.037(2) 0.0150(18) 0.037(2) -0.0025(16) -0.0058(18) -0.0102(17)
O17 0.0225(19) 0.0152(17) 0.045(2) 0.0037(16) 0.0016(17) -0.0060(16)
O18 0.0183(18) 0.0141(17) 0.049(2) 0.0036(16) -0.0042(17) -0.0050(15)
O19 0.026(2) 0.023(2) 0.048(2) 0.0013(18) 0.0077(19) -0.0074(17)
O20 0.048(3) 0.0118(18) 0.050(3) 0.0002(17) 0.011(2) -0.0105(19)
O21 0.038(2) 0.053(3) 0.0236(19) -0.0099(19) 0.0072(18) -0.027(2)
O22 0.0229(19) 0.038(2) 0.0230(18) -0.0109(17) 0.0016(16) -0.0081(18)
O23 0.0209(19) 0.040(2) 0.0208(18) -0.0115(16) 0.0059(15) -0.0093(18)
O24 0.0233(19) 0.0234(19) 0.031(2) -0.0076(16) 0.0061(16) -0.0098(16)
O25 0.024(2) 0.039(2) 0.039(2) 0.0162(19) -0.0062(18) -0.0033(19)
O26 0.037(2) 0.057(3) 0.0201(19) -0.0024(19) 0.0006(18) -0.027(2)
O27 0.020(2) 0.035(2) 0.049(3) -0.004(2) 0.0018(19) -0.0036(18)
O28 0.030(2) 0.025(2) 0.029(2) 0.0015(16) -0.0053(17) 0.0065(17)
O29 0.039(2) 0.028(2) 0.037(2) 0.0068(18) 0.0078(19) -0.0079(19)
N1 0.036(3) 0.055(4) 0.071(4) 0.021(3) 0.011(3) -0.010(3)
C1 0.019(2) 0.018(2) 0.021(2) -0.0014(19) -0.003(2) -0.002(2)
C2 0.022(3) 0.014(2) 0.025(3) -0.0029(19) -0.001(2) -0.005(2)
C3 0.030(3) 0.024(3) 0.048(4) -0.018(3) 0.011(3) -0.012(3)
C4 0.020(3) 0.042(4) 0.064(4) -0.021(3) 0.015(3) -0.010(3)
C5 0.021(3) 0.029(3) 0.048(4) -0.020(3) 0.005(3) 0.000(2)
C6 0.017(2) 0.015(2) 0.034(3) -0.007(2) -0.004(2) -0.002(2)
C7 0.020(2) 0.015(2) 0.028(3) -0.005(2) 0.002(2) -0.006(2)
C8 0.024(3) 0.019(2) 0.027(3) -0.008(2) -0.002(2) -0.002(2)
C9 0.019(2) 0.024(3) 0.027(3) -0.014(2) -0.002(2) -0.001(2)
C10 0.022(2) 0.013(2) 0.019(2) -0.0019(18) -0.003(2) -0.002(2)
C11 0.035(3) 0.011(2) 0.021(2) -0.0023(19) -0.005(2) 0.004(2)
C12 0.036(3) 0.020(3) 0.022(3) -0.002(2) -0.006(2) 0.001(2)
C13 0.033(3) 0.015(2) 0.023(3) -0.005(2) -0.005(2) 0.000(2)
C14 0.020(2) 0.013(2) 0.022(2) 0.0014(19) -0.004(2) -0.0022(19)
C15 0.027(3) 0.016(2) 0.017(2) -0.0041(19) -0.003(2) -0.002(2)
C16 0.022(2) 0.013(2) 0.019(2) 0.0026(18) -0.001(2) -0.001(2)
C17 0.020(2) 0.016(2) 0.022(2) 0.0008(19) 0.001(2) -0.003(2)
C18 0.021(3) 0.016(2) 0.030(3) 0.004(2) -0.002(2) -0.005(2)
C19 0.018(3) 0.020(3) 0.056(4) 0.000(3) 0.001(3) -0.008(2)
C20 0.026(3) 0.022(3) 0.104(6) 0.006(4) 0.003(4) -0.005(3)
C21 0.029(3) 0.017(3) 0.065(4) 0.005(3) -0.002(3) 0.002(2)
C22 0.028(3) 0.014(2) 0.033(3) 0.004(2) -0.002(2) -0.006(2)
C23 0.017(2) 0.011(2) 0.030(3) 0.0025(19) 0.003(2) -0.0023(19)
C24 0.029(3) 0.017(2) 0.024(3) 0.007(2) -0.002(2) -0.007(2)
C25 0.025(3) 0.026(3) 0.021(2) 0.010(2) -0.010(2) -0.016(2)
C26 0.027(3) 0.013(2) 0.019(2) 0.0045(18) 0.000(2) -0.011(2)
C27 0.049(4) 0.020(3) 0.021(3) -0.005(2) 0.003(2) -0.020(3)
C28 0.069(5) 0.036(3) 0.018(3) -0.006(2) 0.008(3) -0.031(3)
C29 0.045(4) 0.023(3) 0.028(3) 0.002(2) 0.005(3) -0.019(3)
C30 0.024(3) 0.011(2) 0.024(2) 0.0008(19) 0.000(2) -0.007(2)
C31 0.023(3) 0.017(2) 0.021(2) 0.0017(19) -0.005(2) -0.005(2)
C32 0.017(2) 0.013(2) 0.034(3) -0.004(2) -0.005(2) -0.003(2)
C33 0.022(3) 0.024(3) 0.025(3) -0.003(2) 0.000(2) -0.005(2)
C34 0.018(2) 0.023(3) 0.026(3) -0.001(2) -0.002(2) -0.001(2)
C35 0.017(2) 0.022(2) 0.024(2) -0.001(2) -0.001(2) -0.002(2)
C36 0.017(2) 0.020(2) 0.024(2) -0.002(2) -0.002(2) -0.002(2)
C37 0.031(3) 0.026(3) 0.026(3) 0.000(2) -0.006(2) -0.001(2)
C38 0.038(3) 0.034(3) 0.033(3) -0.008(3) -0.013(3) 0.016(3)
C39 0.026(3) 0.029(3) 0.036(3) -0.009(2) -0.006(3) 0.010(2)
C40 0.018(2) 0.023(3) 0.018(2) -0.002(2) -0.001(2) -0.004(2)
C41 0.024(3) 0.019(2) 0.020(2) -0.003(2) 0.005(2) -0.005(2)
C42 0.031(3) 0.027(3) 0.017(2) -0.005(2) 0.004(2) -0.010(2)
C43 0.047(4) 0.056(4) 0.028(3) -0.006(3) 0.011(3) -0.037(4)
C44 0.051(4) 0.061(5) 0.034(3) -0.016(3) 0.011(3) -0.039(4)
C45 0.037(3) 0.051(4) 0.021(3) -0.014(3) 0.003(2) -0.026(3)
C46 0.017(2) 0.023(2) 0.025(3) -0.007(2) 0.004(2) -0.008(2)
C47 0.019(2) 0.019(2) 0.021(2) -0.0028(19) 0.002(2) -0.008(2)
C48 0.017(2) 0.026(3) 0.022(2) -0.004(2) -0.001(2) -0.008(2)
C49 0.049(4) 0.042(4) 0.066(5) 0.019(4) 0.005(4) -0.006(4)
C50 0.079(7) 0.085(7) 0.086(7) 0.034(6) 0.005(6) -0.042(6)
C51 0.080(7) 0.087(7) 0.055(5) -0.013(5) 0.015(5) -0.024(6)
O30 0.078(5) 0.079(5) 0.082(4) -0.022(4) -0.005(4) 0.012(4)
N2 0.057(5) 0.070(5) 0.109(7) -0.040(5) -0.014(5) 0.005(4)
C52 0.053(5) 0.057(6) 0.118(9) -0.006(6) -0.025(6) 0.005(5)
C53 0.092(10) 0.081(9) 0.27(2) -0.030(10) -0.057(12) 0.030(8)
C54 0.129(13) 0.204(17) 0.094(9) -0.054(10) 0.012(9) -0.061(13)
O31 0.039(3) 0.063(3) 0.038(2) 0.019(2) -0.005(2) 0.008(2)
O1A 0.059(3) 0.059(3) 0.060(3) -0.0017(10) -0.0063(10) -0.0104(11)

loop_
_atom_type_symbol
_atom_type_description
_atom_type_scat_dispersion_real
_atom_type_scat_dispersion_imag
_atom_type_scat_source
C C 0.0033 0.0016 'International Tables Vol C Tables 4.2.6.8 and 6.1.1.4'
H H 0.0000 0.0000 'International Tables Vol C Tables 4.2.6.8 and 6.1.1.4'
Ho Ho -0.2175 4.6783 'International Tables Vol C Tables 4.2.6.8 and 6.1.1.4'
N N 0.0061 0.0033 'International Tables Vol C Tables 4.2.6.8 and 6.1.1.4'
O O 0.0106 0.0060 'International Tables Vol C Tables 4.2.6.8 and 6.1.1.4'

loop_
_geom_angle_atom_site_label_1
_geom_angle_atom_site_label_2
_geom_angle_atom_site_label_3
_geom_angle
_geom_angle_site_symmetry_1
_geom_angle_site_symmetry_3
O1 Ho1 O5 174.03(15) . .
O1 Ho1 O12 93.75(15) . .
O1 Ho1 O15 80.18(14) . .
O1 Ho1 O25 93.14(16) . .
O1 Ho1 O26 77.35(14) . .
O1 Ho1 O27 99.85(15) . .
O5 Ho1 O15 103.77(13) . .
O5 Ho1 O25 85.97(15) . .
O5 Ho1 O26 96.81(14) . .
O12 Ho1 O5 91.52(15) . .
O12 Ho1 O15 77.07(14) . .
O12 Ho1 O25 70.52(14) . .
O12 Ho1 O26 139.35(14) . .
O12 Ho1 O27 149.34(15) . .
O15 Ho1 O26 137.74(14) . .
O25 Ho1 O15 146.42(14) . .
O25 Ho1 O26 70.49(14) . .
O27 Ho1 O5 76.82(15) . .
O27 Ho1 O15 78.35(15) . .
O27 Ho1 O25 135.17(15) . .
O27 Ho1 O26 70.92(16) . .
O3 Ho2 O9 76.85(14) . 2_765
O3 Ho2 O10 127.98(13) . 2_765
O3 Ho2 C33 102.29(14) . 2_765
O7 Ho2 O3 80.72(14) 1_545 .
O7 Ho2 O9 157.39(14) 1_545 2_765
O7 Ho2 O10 148.69(13) 1_545 2_765
O7 Ho2 C33 173.01(14) 1_545 2_765
O9 Ho2 C33 27.04(14) 2_765 2_765
O10 Ho2 O9 53.48(13) 2_765 2_765
O10 Ho2 C33 26.54(14) 2_765 2_765
O13 Ho2 O3 84.97(15) . .
O13 Ho2 O7 94.80(14) . 1_545
O13 Ho2 O9 86.03(15) . 2_765
O13 Ho2 O10 77.92(16) . 2_765
O13 Ho2 O23 105.56(16) . .
O13 Ho2 C33 79.29(15) . 2_765
O20 Ho2 O3 84.25(15) . .
O20 Ho2 O7 93.70(15) . 1_545
O20 Ho2 O9 81.40(15) . 2_765
O20 Ho2 O10 100.75(17) . 2_765
O20 Ho2 O13 165.01(16) . .
O20 Ho2 O23 88.41(16) . .
O20 Ho2 C33 92.87(16) . 2_765
O23 Ho2 O3 155.65(13) . .
O23 Ho2 O7 76.61(13) . 1_545
O23 Ho2 O9 124.96(14) . 2_765
O23 Ho2 O10 76.20(13) . 2_765
O23 Ho2 C33 101.24(15) . 2_765
O2 Ho3 O8 77.22(15) . 1_545
O2 Ho3 O17 131.42(13) . 1_565
O2 Ho3 O18 80.66(14) . 1_565
O2 Ho3 O21 77.10(14) . 2_666
O2 Ho3 O22 125.87(13) . 2_666
O2 Ho3 C17 106.25(14) . 1_565
O2 Ho3 C41 101.42(15) . 2_666
O8 Ho3 O17 150.09(14) 1_545 1_565
O8 Ho3 O21 80.96(14) 1_545 2_666
O8 Ho3 O22 76.23(14) 1_545 2_666
O8 Ho3 C17 163.21(13) 1_545 1_565
O8 Ho3 C41 76.90(14) 1_545 2_666
O14 Ho3 O2 76.97(15) . .
O14 Ho3 O8 114.84(15) . 1_545
O14 Ho3 O17 84.40(16) . 1_565
O14 Ho3 O18 80.78(15) . 1_565
O14 Ho3 O21 145.38(14) . 2_666
O14 Ho3 O22 157.10(15) . 2_666
O14 Ho3 C17 81.84(16) . 1_565
O14 Ho3 C41 167.00(15) . 2_666
O17 Ho3 C17 25.89(13) 1_565 1_565
O17 Ho3 C41 87.29(14) 1_565 2_666
O18 Ho3 O8 148.72(14) 1_565 1_545
O18 Ho3 O17 52.02(12) 1_565 1_565
O18 Ho3 O21 72.71(14) 1_565 2_666
O18 Ho3 O22 99.87(14) 1_565 2_666
O18 Ho3 C17 26.12(13) 1_565 1_565
O18 Ho3 C41 86.22(14) 1_565 2_666
O21 Ho3 O17 95.99(14) 2_666 1_565
O21 Ho3 C17 83.83(15) 2_666 1_565
O21 Ho3 C41 26.24(14) 2_666 2_666
O22 Ho3 O17 78.37(13) 2_666 1_565
O22 Ho3 O21 52.73(13) 2_666 2_666
O22 Ho3 C17 88.92(14) 2_666 1_565
O22 Ho3 C41 26.50(14) 2_666 2_666
O24 Ho3 O2 141.19(13) . .
O24 Ho3 O8 82.63(15) . 1_545
O24 Ho3 O14 82.09(14) . .
O24 Ho3 O17 77.44(13) . 1_565
O24 Ho3 O18 127.73(13) . 1_565
O24 Ho3 O21 131.93(13) . 2_666
O24 Ho3 O22 79.54(13) . 2_666
O24 Ho3 C17 102.59(14) . 1_565
O24 Ho3 C41 105.85(14) . 2_666
C41 Ho3 C17 86.31(15) 2_666 1_565
O4 Ho4 O19 115.95(15) . .
O4 Ho4 O28 88.50(16) . .
O4 Ho4 O29 74.94(16) . .
O6 Ho4 O4 83.52(18) 1_545 .
O6 Ho4 O11 82.18(15) 1_545 1_545
O6 Ho4 O16 120.11(16) 1_545 1_545
O6 Ho4 O19 75.62(17) 1_545 .
O6 Ho4 O28 142.54(15) 1_545 .
O6 Ho4 O29 142.00(17) 1_545 .
O11 Ho4 O4 95.80(14) 1_545 .
O11 Ho4 O16 78.17(14) 1_545 1_545
O11 Ho4 O19 138.18(14) 1_545 .
O11 Ho4 O28 135.14(13) 1_545 .
O11 Ho4 O29 69.57(14) 1_545 .
O16 Ho4 O4 153.90(16) 1_545 .
O16 Ho4 O19 82.98(15) 1_545 .
O16 Ho4 O28 78.82(13) 1_545 .
O16 Ho4 O29 79.19(15) 1_545 .
O19 Ho4 O28 75.26(15) . .
O19 Ho4 O29 142.08(15) . .
O28 Ho4 O29 68.62(14) . .
C1 O1 Ho1 155.5(4) . .
C1 O2 Ho3 161.3(4) . .
C8 O3 Ho2 159.2(4) . .
C8 O4 Ho4 118.4(4) . .
C9 O5 Ho1 123.2(3) . .
C9 O6 Ho4 172.9(4) . 1_565
C16 O7 Ho2 167.3(3) . 1_565
C16 O8 Ho3 113.9(3) . 1_565
C33 O9 Ho2 92.3(3) . 2_765
C33 O10 Ho2 95.0(3) . 2_765
C40 O11 Ho4 141.1(4) . 1_565
C40 O12 Ho1 134.4(3) . .
C25 O13 Ho2 127.5(4) . .
C25 O14 Ho3 152.5(4) . .
C32 O15 Ho1 156.6(4) . .
C32 O16 Ho4 112.9(3) . 1_565
C17 O17 Ho3 90.2(3) . 1_545
C17 O18 Ho3 98.2(3) . 1_545
C24 O19 Ho4 155.4(4) . .
C24 O20 Ho2 147.9(4) . .
C41 O21 Ho3 93.1(3) . 2_666
C41 O22 Ho3 94.3(3) . 2_666
C48 O23 Ho2 136.8(3) . .
C48 O24 Ho3 147.7(3) . .
Ho1 O25 H25A 120.1(11) . .
Ho1 O25 H25B 100(4) . .
H25A O25 H25B 106.0(16) . .
Ho1 O26 H26A 119.8 . .
Ho1 O26 H26B 120.2 . .
H26A O26 H26B 120.0 . .
Ho1 O27 H27A 119.9 . .
Ho1 O27 H27B 120.1 . .
H27A O27 H27B 120.0 . .
Ho4 O28 H28A 120.2 . .
Ho4 O28 H28B 119.9 . .
H28A O28 H28B 120.0 . .
C49 O29 Ho4 132.7(5) . .
C49 N1 C50 126.2(8) . .
C49 N1 C51 118.2(7) . .
C50 N1 C51 114.8(7) . .
O1 C1 C2 116.9(5) . .
O2 C1 O1 123.9(5) . .
O2 C1 C2 119.2(5) . .
C3 C2 C1 120.4(5) . .
C3 C2 C7 120.2(5) . .
C7 C2 C1 119.3(5) . .
C2 C3 H3 120.3 . .
C2 C3 C4 119.4(5) . .
C4 C3 H3 120.3 . .
C3 C4 H4 119.9 . .
C5 C4 C3 120.2(5) . .
C5 C4 H4 119.9 . .
C4 C5 H5 119.7 . .
C4 C5 C6 120.6(5) . .
C6 C5 H5 119.7 . .
C5 C6 C8 121.3(5) . .
C7 C6 C5 118.7(5) . .
C7 C6 C8 120.1(5) . .
C2 C7 H7 119.6 . .
C6 C7 C2 120.8(5) . .
C6 C7 H7 119.6 . .
O3 C8 C6 119.9(5) . .
O4 C8 O3 122.2(5) . .
O4 C8 C6 117.9(5) . .
O5 C9 O6 124.4(5) . .
O5 C9 C10 117.7(5) . .
O6 C9 C10 117.8(5) . .
C11 C10 C9 120.7(4) . .
C11 C10 C15 119.0(4) . .
C15 C10 C9 120.2(4) . .
C10 C11 H11 119.4 . .
C12 C11 C10 121.2(5) . .
C12 C11 H11 119.4 . .
C11 C12 H12 120.2 . .
C11 C12 C13 119.6(5) . .
C13 C12 H12 120.2 . .
C12 C13 H13 119.6 . .
C12 C13 C14 120.8(5) . .
C14 C13 H13 119.6 . .
C13 C14 C16 120.6(4) . .
C15 C14 C13 118.1(4) . .
C15 C14 C16 121.4(4) . .
C10 C15 C14 121.3(4) . .
C10 C15 H15 119.4 . .
C14 C15 H15 119.4 . .
O7 C16 O8 121.9(4) . .
O7 C16 C14 119.0(4) . .
O8 C16 C14 119.1(4) . .
O17 C17 Ho3 63.9(3) . 1_545
O17 C17 O18 119.6(5) . .
O17 C17 C18 122.9(5) . .
O18 C17 Ho3 55.7(2) . 1_545
O18 C17 C18 117.5(5) . .
C18 C17 Ho3 173.2(4) . 1_545
C19 C18 C17 121.1(5) . .
C19 C18 C23 119.5(5) . .
C23 C18 C17 119.3(5) . .
C18 C19 H19 119.9 . .
C20 C19 C18 120.3(6) . .
C20 C19 H19 119.9 . .
C19 C20 H20 120.1 . .
C21 C20 C19 119.8(6) . .
C21 C20 H20 120.1 . .
C20 C21 H21 119.3 . .
C20 C21 C22 121.5(5) . .
C22 C21 H21 119.3 . .
C21 C22 C23 118.7(5) . .
C21 C22 C24 121.7(5) . .
C23 C22 C24 119.6(5) . .
C18 C23 H23 119.8 . .
C22 C23 C18 120.3(5) . .
C22 C23 H23 119.8 . .
O19 C24 O20 124.7(5) . .
O19 C24 C22 119.8(5) . .
O20 C24 C22 115.5(5) . .
O13 C25 O14 122.7(5) . .
O13 C25 C26 117.6(5) . .
O14 C25 C26 119.6(5) . .
C27 C26 C25 119.4(4) . .
C31 C26 C25 120.3(4) . .
C31 C26 C27 120.2(5) . .
C26 C27 H27 120.2 . .
C28 C27 C26 119.7(5) . .
C28 C27 H27 120.2 . .
C27 C28 H28 119.7 . .
C29 C28 C27 120.6(5) . .
C29 C28 H28 119.7 . .
C28 C29 H29 120.2 . .
C28 C29 C30 119.6(5) . .
C30 C29 H29 120.2 . .
C29 C30 C32 118.2(5) . .
C31 C30 C29 119.9(5) . .
C31 C30 C32 121.8(5) . .
C26 C31 C30 120.0(5) . .
C26 C31 H31 120.0 . .
C30 C31 H31 120.0 . .
O15 C32 C30 120.6(5) . .
O16 C32 O15 122.7(5) . .
O16 C32 C30 116.7(5) . .
O9 C33 Ho2 60.6(3) . 2_765
O9 C33 C34 120.6(5) . .
O10 C33 Ho2 58.4(3) . 2_765
O10 C33 O9 118.7(5) . .
O10 C33 C34 120.5(5) . .
C34 C33 Ho2 169.8(4) . 2_765
C35 C34 C33 122.1(5) . .
C39 C34 C33 118.6(5) . .
C39 C34 C35 119.3(5) . .
C34 C35 H35 119.6 . .
C36 C35 C34 120.7(5) . .
C36 C35 H35 119.6 . .
C35 C36 C37 119.5(5) . .
C35 C36 C40 120.0(4) . .
C37 C36 C40 120.4(5) . .
C36 C37 H37 120.1 . .
C36 C37 C38 119.9(5) . .
C38 C37 H37 120.1 . .
C37 C38 H38 119.8 . .
C39 C38 C37 120.4(5) . .
C39 C38 H38 119.8 . .
C34 C39 H39 119.9 . .
C38 C39 C34 120.1(5) . .
C38 C39 H39 119.9 . .
O11 C40 O12 125.1(5) . .
O11 C40 C36 118.5(4) . .
O12 C40 C36 116.4(5) . .
O21 C41 Ho3 60.7(3) . 2_666
O21 C41 O22 119.9(5) . .
O21 C41 C42 120.9(5) . .
O22 C41 Ho3 59.2(3) . 2_666
O22 C41 C42 119.2(5) . .
C42 C41 Ho3 178.0(4) . 2_666
C43 C42 C41 121.3(5) . .
C47 C42 C41 120.1(5) . .
C47 C42 C43 118.6(5) . .
C42 C43 H43 119.8 . .
C44 C43 C42 120.4(6) . .
C44 C43 H43 119.8 . .
C43 C44 H44 119.7 . .
C43 C44 C45 120.7(6) . .
C45 C44 H44 119.7 . .
C44 C45 H45 120.2 . .
C46 C45 C44 119.6(5) . .
C46 C45 H45 120.2 . .
C45 C46 C48 121.9(5) . .
C47 C46 C45 119.4(5) . .
C47 C46 C48 118.7(4) . .
C42 C47 H47 119.4 . .
C46 C47 C42 121.2(5) . .
C46 C47 H47 119.4 . .
O23 C48 O24 125.6(5) . .
O23 C48 C46 117.8(4) . .
O24 C48 C46 116.6(4) . .
O29 C49 N1 130.6(8) . .
O29 C49 H49 114.7 . .
N1 C49 H49 114.7 . .
N1 C50 H50A 109.5 . .
N1 C50 H50B 109.5 . .
N1 C50 H50C 109.5 . .
H50A C50 H50B 109.5 . .
H50A C50 H50C 109.5 . .
H50B C50 H50C 109.5 . .
N1 C51 H51A 109.5 . .
N1 C51 H51B 109.5 . .
N1 C51 H51C 109.5 . .
H51A C51 H51B 109.5 . .
H51A C51 H51C 109.5 . .
H51B C51 H51C 109.5 . .
C52 N2 C53 115.2(11) . .
C54 N2 C52 124.8(11) . .
C54 N2 C53 120.0(11) . .
O30 C52 N2 125.4(11) . .
O30 C52 H52 117.3 . .
N2 C52 H52 117.3 . .
N2 C53 H53A 109.5 . .
N2 C53 H53B 109.5 . .
N2 C53 H53C 109.5 . .
H53A C53 H53B 109.5 . .
H53A C53 H53C 109.5 . .
H53B C53 H53C 109.5 . .
N2 C54 H54A 109.5 . .
N2 C54 H54B 109.5 . .
N2 C54 H54C 109.5 . .
H54A C54 H54B 109.5 . .
H54A C54 H54C 109.5 . .
H54B C54 H54C 109.5 . .
H31A O31 H31B 120.0 . .
H1AA O1A H1AB 109.5 . .

loop_
_geom_bond_atom_site_label_1
_geom_bond_atom_site_label_2
_geom_bond_distance
_geom_bond_site_symmetry_2
Ho1 O1 2.229(3) .
Ho1 O5 2.334(3) .
Ho1 O12 2.247(4) .
Ho1 O15 2.429(4) .
Ho1 O25 2.355(4) .
Ho1 O26 2.430(4) .
Ho1 O27 2.304(4) .
Ho2 O3 2.339(4) .
Ho2 O7 2.306(3) 1_545
Ho2 O9 2.436(4) 2_765
Ho2 O10 2.389(4) 2_765
Ho2 O13 2.276(4) .
Ho2 O20 2.239(4) .
Ho2 O23 2.290(4) .
Ho2 C33 2.793(5) 2_765
Ho3 O2 2.304(4) .
Ho3 O8 2.410(4) 1_545
Ho3 O14 2.274(4) .
Ho3 O17 2.577(4) 1_565
Ho3 O18 2.395(4) 1_565
Ho3 O21 2.479(4) 2_666
Ho3 O22 2.446(4) 2_666
Ho3 O24 2.270(4) .
Ho3 C17 2.870(5) 1_565
Ho3 C41 2.839(5) 2_666
Ho4 O4 2.328(4) .
Ho4 O6 2.247(4) 1_545
Ho4 O11 2.308(4) 1_545
Ho4 O16 2.317(3) 1_545
Ho4 O19 2.342(4) .
Ho4 O28 2.352(4) .
Ho4 O29 2.456(4) .
O1 C1 1.259(6) .
O2 C1 1.247(6) .
O3 C8 1.256(7) .
O4 C8 1.256(6) .
O5 C9 1.249(6) .
O6 C9 1.254(6) .
O7 C16 1.257(6) .
O8 C16 1.265(6) .
O9 C33 1.271(6) .
O10 C33 1.253(6) .
O11 C40 1.250(6) .
O12 C40 1.264(6) .
O13 C25 1.254(6) .
O14 C25 1.256(7) .
O15 C32 1.264(6) .
O16 C32 1.251(6) .
O17 C17 1.253(6) .
O18 C17 1.277(6) .
O19 C24 1.244(7) .
O20 C24 1.267(6) .
O21 C41 1.257(6) .
O22 C41 1.270(6) .
O23 C48 1.249(6) .
O24 C48 1.252(6) .
O25 H25A 0.866(9) .
O25 H25B 0.858(10) .
O26 H26A 0.8498 .
O26 H26B 0.8504 .
O27 H27A 0.8500 .
O27 H27B 0.8499 .
O28 H28A 0.8502 .
O28 H28B 0.8500 .
O29 C49 1.210(8) .
N1 C49 1.284(9) .
N1 C50 1.427(10) .
N1 C51 1.521(11) .
C1 C2 1.493(7) .
C2 C3 1.381(8) .
C2 C7 1.390(6) .
C3 H3 0.9300 .
C3 C4 1.404(8) .
C4 H4 0.9300 .
C4 C5 1.372(8) .
C5 H5 0.9300 .
C5 C6 1.407(8) .
C6 C7 1.388(7) .
C6 C8 1.487(7) .
C7 H7 0.9300 .
C9 C10 1.505(7) .
C10 C11 1.386(7) .
C10 C15 1.387(7) .
C11 H11 0.9300 .
C11 C12 1.382(7) .
C12 H12 0.9300 .
C12 C13 1.383(7) .
C13 H13 0.9300 .
C13 C14 1.408(7) .
C14 C15 1.400(7) .
C14 C16 1.488(6) .
C15 H15 0.9300 .
C17 C18 1.493(7) .
C18 C19 1.390(7) .
C18 C23 1.397(7) .
C19 H19 0.9300 .
C19 C20 1.381(8) .
C20 H20 0.9300 .
C20 C21 1.377(9) .
C21 H21 0.9300 .
C21 C22 1.385(8) .
C22 C23 1.397(6) .
C22 C24 1.502(7) .
C23 H23 0.9300 .
C25 C26 1.497(7) .
C26 C27 1.393(7) .
C26 C31 1.380(7) .
C27 H27 0.9300 .
C27 C28 1.384(8) .
C28 H28 0.9300 .
C28 C29 1.380(8) .
C29 H29 0.9300 .
C29 C30 1.400(7) .
C30 C31 1.387(7) .
C30 C32 1.501(6) .
C31 H31 0.9300 .
C33 C34 1.491(7) .
C34 C35 1.391(7) .
C34 C39 1.391(7) .
C35 H35 0.9300 .
C35 C36 1.381(7) .
C36 C37 1.388(7) .
C36 C40 1.505(7) .
C37 H37 0.9300 .
C37 C38 1.392(8) .
C38 H38 0.9300 .
C38 C39 1.373(8) .
C39 H39 0.9300 .
C41 C42 1.493(7) .
C42 C43 1.404(8) .
C42 C47 1.392(7) .
C43 H43 0.9300 .
C43 C44 1.365(8) .
C44 H44 0.9300 .
C44 C45 1.398(8) .
C45 H45 0.9300 .
C45 C46 1.391(7) .
C46 C47 1.385(7) .
C46 C48 1.503(7) .
C47 H47 0.9300 .
C49 H49 0.9300 .
C50 H50A 0.9600 .
C50 H50B 0.9600 .
C50 H50C 0.9600 .
C51 H51A 0.9600 .
C51 H51B 0.9600 .
C51 H51C 0.9600 .
O30 C52 1.171(10) .
N2 C52 1.348(12) .
N2 C53 1.471(14) .
N2 C54 1.318(14) .
C52 H52 0.9300 .
C53 H53A 0.9600 .
C53 H53B 0.9600 .
C53 H53C 0.9600 .
C54 H54A 0.9600 .
C54 H54B 0.9600 .
C54 H54C 0.9600 .
O31 H31A 0.8500 .
O31 H31B 0.8500 .
O1A H1AA 0.8499 .
O1A H1AB 0.8504 .

loop_
_geom_torsion_atom_site_label_1
_geom_torsion_atom_site_label_2
_geom_torsion_atom_site_label_3
_geom_torsion_atom_site_label_4
_geom_torsion
_geom_torsion_site_symmetry_1
Ho1 O1 C1 O2 4.8(12) .
Ho1 O1 C1 C2 -175.2(6) .
Ho1 O5 C9 O6 -23.3(8) .
Ho1 O5 C9 C10 156.4(3) .
Ho1 O12 C40 O11 57.8(8) .
Ho1 O12 C40 C36 -121.5(5) .
Ho1 O15 C32 O16 -111.9(8) .
Ho1 O15 C32 C30 69.4(11) .
Ho2 O3 C8 O4 -169.7(7) .
Ho2 O3 C8 C6 10.4(14) .
Ho2 O7 C16 O8 -148.3(14) 1_565
Ho2 O7 C16 C14 33.7(19) 1_565
Ho2 O9 C33 O10 6.6(6) 2_765
Ho2 O9 C33 C34 -168.3(4) 2_765
Ho2 O10 C33 O9 -6.8(6) 2_765
Ho2 O10 C33 C34 168.1(4) 2_765
Ho2 O13 C25 O14 -8.9(8) .
Ho2 O13 C25 C26 171.6(3) .
Ho2 O20 C24 O19 28.4(11) .
Ho2 O20 C24 C22 -151.8(6) .
Ho2 O23 C48 O24 48.5(8) .
Ho2 O23 C48 C46 -132.0(4) .
Ho2 C33 C34 C35 -106(2) 2_765
Ho2 C33 C34 C39 72(2) 2_765
Ho3 O2 C1 O1 69.2(13) .
Ho3 O2 C1 C2 -110.8(11) .
Ho3 O8 C16 O7 -9.7(7) 1_565
Ho3 O8 C16 C14 168.2(3) 1_565
Ho3 O14 C25 O13 87.0(9) .
Ho3 O14 C25 C26 -93.5(9) .
Ho3 O17 C17 O18 0.3(5) 1_545
Ho3 O17 C17 C18 -179.7(4) 1_545
Ho3 O18 C17 O17 -0.3(5) 1_545
Ho3 O18 C17 C18 179.7(4) 1_545
Ho3 O21 C41 O22 1.5(5) 2_666
Ho3 O21 C41 C42 -178.5(4) 2_666
Ho3 O22 C41 O21 -1.5(5) 2_666
Ho3 O22 C41 C42 178.5(4) 2_666
Ho3 O24 C48 O23 -41.8(10) .
Ho3 O24 C48 C46 138.8(5) .
Ho4 O4 C8 O3 -5.8(8) .
Ho4 O4 C8 C6 174.1(4) .
Ho4 O11 C40 O12 -61.5(8) 1_565
Ho4 O11 C40 C36 117.8(5) 1_565
Ho4 O16 C32 O15 -3.6(7) 1_565
Ho4 O16 C32 C30 175.1(3) 1_565
Ho4 O19 C24 O20 11.6(13) .
Ho4 O19 C24 C22 -168.2(7) .
Ho4 O29 C49 N1 160.9(7) .
O1 C1 C2 C3 4.0(7) .
O1 C1 C2 C7 -174.8(5) .
O2 C1 C2 C3 -175.9(5) .
O2 C1 C2 C7 5.2(7) .
O5 C9 C10 C11 13.0(8) .
O5 C9 C10 C15 -165.2(5) .
O6 C9 C10 C11 -167.2(5) .
O6 C9 C10 C15 14.5(8) .
O9 C33 C34 C35 -12.5(8) .
O9 C33 C34 C39 165.7(5) .
O10 C33 C34 C35 172.7(5) .
O10 C33 C34 C39 -9.1(8) .
O13 C25 C26 C27 20.6(8) .
O13 C25 C26 C31 -157.0(5) .
O14 C25 C26 C27 -159.0(5) .
O14 C25 C26 C31 23.5(8) .
O17 C17 C18 C19 13.7(8) .
O17 C17 C18 C23 -170.0(5) .
O18 C17 C18 C19 -166.3(5) .
O18 C17 C18 C23 10.1(7) .
O21 C41 C42 C43 -17.6(9) .
O21 C41 C42 C47 160.4(5) .
O22 C41 C42 C43 162.3(6) .
O22 C41 C42 C47 -19.6(8) .
C1 C2 C3 C4 179.5(6) .
C1 C2 C7 C6 -179.2(5) .
C2 C3 C4 C5 -1.6(11) .
C3 C2 C7 C6 2.0(8) .
C3 C4 C5 C6 4.6(11) .
C4 C5 C6 C7 -4.3(9) .
C4 C5 C6 C8 175.9(6) .
C5 C6 C7 C2 1.0(8) .
C5 C6 C8 O3 -158.8(6) .
C5 C6 C8 O4 21.4(8) .
C7 C2 C3 C4 -1.7(9) .
C7 C6 C8 O3 21.4(8) .
C7 C6 C8 O4 -158.4(5) .
C8 C6 C7 C2 -179.2(5) .
C9 C10 C11 C12 -179.4(5) .
C9 C10 C15 C14 178.2(5) .
C10 C11 C12 C13 1.2(9) .
C11 C10 C15 C14 -0.1(8) .
C11 C12 C13 C14 0.1(9) .
C12 C13 C14 C15 -1.3(8) .
C12 C13 C14 C16 179.1(5) .
C13 C14 C15 C10 1.3(8) .
C13 C14 C16 O7 -175.2(5) .
C13 C14 C16 O8 6.7(8) .
C15 C10 C11 C12 -1.1(8) .
C15 C14 C16 O7 5.2(8) .
C15 C14 C16 O8 -172.8(5) .
C16 C14 C15 C10 -179.1(5) .
C17 C18 C19 C20 174.2(6) .
C17 C18 C23 C22 -173.8(5) .
C18 C19 C20 C21 0.6(11) .
C19 C18 C23 C22 2.6(8) .
C19 C20 C21 C22 0.7(11) .
C20 C21 C22 C23 -0.2(10) .
C20 C21 C22 C24 -177.2(6) .
C21 C22 C23 C18 -1.4(8) .
C21 C22 C24 O19 -163.4(6) .
C21 C22 C24 O20 16.8(8) .
C23 C18 C19 C20 -2.2(9) .
C23 C22 C24 O19 19.7(8) .
C23 C22 C24 O20 -160.1(5) .
C24 C22 C23 C18 175.6(5) .
C25 C26 C27 C28 -176.0(6) .
C25 C26 C31 C30 175.2(5) .
C26 C27 C28 C29 -0.1(10) .
C27 C26 C31 C30 -2.3(8) .
C27 C28 C29 C30 -0.4(10) .
C28 C29 C30 C31 -0.4(9) .
C28 C29 C30 C32 -176.9(6) .
C29 C30 C31 C26 1.7(8) .
C29 C30 C32 O15 -159.7(5) .
C29 C30 C32 O16 21.5(7) .
C31 C26 C27 C28 1.5(9) .
C31 C30 C32 O15 23.8(8) .
C31 C30 C32 O16 -155.0(5) .
C32 C30 C31 C26 178.2(5) .
C33 C34 C35 C36 176.0(5) .
C33 C34 C39 C38 -174.9(6) .
C34 C35 C36 C37 -0.6(8) .
C34 C35 C36 C40 -177.1(5) .
C35 C34 C39 C38 3.4(9) .
C35 C36 C37 C38 2.3(9) .
C35 C36 C40 O11 -30.6(7) .
C35 C36 C40 O12 148.7(5) .
C36 C37 C38 C39 -1.1(10) .
C37 C36 C40 O11 152.9(5) .
C37 C36 C40 O12 -27.7(7) .
C37 C38 C39 C34 -1.7(10) .
C39 C34 C35 C36 -2.2(8) .
C40 C36 C37 C38 178.7(6) .
C41 C42 C43 C44 177.5(7) .
C41 C42 C47 C46 -179.5(5) .
C42 C43 C44 C45 1.9(12) .
C43 C42 C47 C46 -1.4(9) .
C43 C44 C45 C46 -1.2(11) .
C44 C45 C46 C47 -0.8(10) .
C44 C45 C46 C48 176.3(6) .
C45 C46 C47 C42 2.1(8) .
C45 C46 C48 O23 -17.0(8) .
C45 C46 C48 O24 162.5(5) .
C47 C42 C43 C44 -0.6(10) .
C47 C46 C48 O23 160.1(5) .
C47 C46 C48 O24 -20.4(7) .
C48 C46 C47 C42 -175.0(5) .
C50 N1 C49 O29 175.5(9) .
C51 N1 C49 O29 6.6(14) .
C53 N2 C52 O30 -178.4(11) .
C54 N2 C52 O30 4.6(18) .
